data_7135252
loop_
_publ_author_name
'Crimmin, Mark Richard'
'Stadler, Benedek'

_publ_section_title
;
 A Heterometallic \s-Silane Adduct from Cooperative Reactivity of an
 Iron--Aluminium Complex
;
_journal_name_full 'Chemical Communications'
_journal_paper_doi 10.1039/D5CC06456B
_journal_year 2025
_chemical_formula_moiety 'C33 H62 Al Fe N2 O P3'
_chemical_formula_sum 'C33 H62 Al Fe N2 O P3'
_chemical_formula_weight 678.58
_chemical_properties_physical Air-sensitive,Moisture-sensitive,Oxygen-sensitive
_space_group_crystal_system monoclinic
_space_group_IT_number 14
_space_group_name_Hall '-P 2yn'
_space_group_name_H-M_alt 'P 1 21/n 1'
_atom_sites_solution_hydrogens mixed
_atom_sites_solution_primary dual
_audit_block_doi 10.5517/ccdc.csd.cc2p9ztt
_audit_creation_date 2025-03-12
_audit_creation_method
;
Olex2 1.5
(compiled 2025.03.04 svn.red2d20d0 for OlexSys, GUI svn.r7188)
;
_audit_update_record
;
2025-08-22 deposited with the CCDC.	2025-11-30 downloaded from the CCDC.
;
_cell_angle_alpha 90
_cell_angle_beta 91.2590(10)
_cell_angle_gamma 90
_cell_formula_units_Z 4
_cell_length_a 15.26490(10)
_cell_length_b 14.44850(10)
_cell_length_c 17.29140(10)
_cell_measurement_reflns_used 18637
_cell_measurement_temperature 173.00(14)
_cell_measurement_theta_max 73.4670
_cell_measurement_theta_min 3.8060
_cell_volume 3812.78(4)
_computing_cell_refinement 'CrysAlisPro 1.171.39.46 (Rigaku OD, 2018)'
_computing_data_collection 'CrysAlisPro 1.171.39.46 (Rigaku OD, 2018)'
_computing_data_reduction 'CrysAlisPro 1.171.39.46 (Rigaku OD, 2018)'
_computing_molecular_graphics 'Olex2 1.5 (Dolomanov et al., 2009)'
_computing_publication_material 'Olex2 1.5 (Dolomanov et al., 2009)'
_computing_structure_refinement 'SHELXL 2018/3 (Sheldrick, 2015)'
_computing_structure_solution 'SHELXT 2018/2 (Sheldrick, 2018)'
_diffrn_ambient_environment N~2~
_diffrn_ambient_temperature 173.00(14)
_diffrn_detector 'CCD plate'
_diffrn_detector_area_resol_mean 10.4115
_diffrn_detector_type Atlas
_diffrn_measured_fraction_theta_full 0.998
_diffrn_measured_fraction_theta_max 0.986
_diffrn_measurement_details
;
List of Runs (angles in degrees, time in seconds):

  # Type    Start    End  Width  t~exp~   \w     \q     \k     \f   Frames
#--------------------------------------------------------------------------
  1  \w    -67.00  32.00   1.00    1.00    --  -42.36  38.00-150.00   99
  2  \w     18.00 117.00   1.00    1.00    --   42.36  38.00-150.00   99
  3  \w     18.00 117.00   1.00    1.00    --   42.36  38.00 150.00   99
  4  \w     14.00 116.00   1.00    1.00    --   42.36  57.00 -60.00  102
  5  \w     77.00 178.00   1.00    3.38    --  105.75  61.00-120.00  101
  6  \w     23.00 109.00   1.00    3.38    --  105.75 -95.00-120.00   86
  7  \w     73.00 178.00   1.00    3.38    --  105.75  77.00  90.00  105
  8  \w     73.00 178.00   1.00    3.38    --  105.75  77.00  60.00  105
  9  \w     77.00 178.00   1.00    3.38    --  105.75  30.00   0.00  101
 10  \w     33.00 132.00   1.00    3.38    --  105.75 -45.00  90.00   99
 11  \w     80.00 178.00   1.00    3.38    --  105.75  45.00 150.00   98
 12  \w     53.00 178.00   1.00    3.38    --  105.75  15.00  90.00  125
 13  \w    -98.00  -2.00   1.00    1.00    --  -42.36 125.00-120.00   96
 14  \w     10.00 119.00   1.00    1.00    --   42.36  77.00  30.00  109
 15  \w     10.00 119.00   1.00    1.00    --   42.36  77.00-180.00  109
 16  \w      2.00  98.00   1.00    1.00    --   42.36-125.00  90.00   96
 17  \w     73.00 161.00   1.00    3.38    --  105.75  77.00-180.00   88
 18  \w     23.00 109.00   1.00    3.38    --  105.75 -95.00  60.00   86
;
_diffrn_measurement_device 'four-circle diffractometer'
_diffrn_measurement_device_type 'Xcalibur, Atlas, Ultra'
_diffrn_measurement_method '\w scans'
_diffrn_orient_matrix_type 'CrysAlisPro convention (1999,Acta A55,543-557)'
_diffrn_orient_matrix_UB_11 -0.0674450000
_diffrn_orient_matrix_UB_12 -0.0354324000
_diffrn_orient_matrix_UB_13 0.0579980000
_diffrn_orient_matrix_UB_21 0.0383557000
_diffrn_orient_matrix_UB_22 0.0658068000
_diffrn_orient_matrix_UB_23 0.0621560000
_diffrn_orient_matrix_UB_31 -0.0645743000
_diffrn_orient_matrix_UB_32 0.0760451000
_diffrn_orient_matrix_UB_33 -0.0267335000
_diffrn_radiation_monochromator mirror
_diffrn_radiation_probe x-ray
_diffrn_radiation_type 'Cu K\a'
_diffrn_radiation_wavelength 1.54184
_diffrn_reflns_av_R_equivalents 0.0435
_diffrn_reflns_av_unetI/netI 0.0263
_diffrn_reflns_Laue_measured_fraction_full 0.998
_diffrn_reflns_Laue_measured_fraction_max 0.986
_diffrn_reflns_limit_h_max 18
_diffrn_reflns_limit_h_min -18
_diffrn_reflns_limit_k_max 17
_diffrn_reflns_limit_k_min -17
_diffrn_reflns_limit_l_max 21
_diffrn_reflns_limit_l_min -21
_diffrn_reflns_number 41433
_diffrn_reflns_point_group_measured_fraction_full 0.998
_diffrn_reflns_point_group_measured_fraction_max 0.986
_diffrn_reflns_theta_full 67.684
_diffrn_reflns_theta_max 73.812
_diffrn_reflns_theta_min 3.821
_diffrn_source 'fine-focus sealed X-ray tube'
_diffrn_source_type 'Enhance Ultra (Cu) X-ray Source'
_exptl_absorpt_coefficient_mu 4.775
_exptl_absorpt_correction_T_max 0.724
_exptl_absorpt_correction_T_min 0.310
_exptl_absorpt_correction_type analytical
_exptl_absorpt_process_details
;
CrysAlisPro 1.171.39.46 (Rigaku Oxford Diffraction, 2018)
Analytical numeric absorption correction using a multifaceted crystal
			model based on expressions derived by R.C. Clark & J.S. Reid.
(Clark, R. C. & Reid, J. S. (1995). Acta Cryst. A51, 887-897)
Empirical absorption correction using spherical harmonics,
 implemented in SCALE3 ABSPACK scaling algorithm.
;
_exptl_crystal_colour 'pale yellow'
_exptl_crystal_density_diffrn 1.182
_exptl_crystal_description tablet
_exptl_crystal_F_000 1464
_exptl_crystal_size_max 0.359
_exptl_crystal_size_mid 0.336
_exptl_crystal_size_min 0.074
_refine_diff_density_max 0.258
_refine_diff_density_min -0.371
_refine_diff_density_rms 0.046
_refine_ls_extinction_coef 0.00096(6)
_refine_ls_extinction_expression Fc^*^=kFc[1+0.001xFc^2^\l^3^/sin(2\q)]^-1/4^
_refine_ls_extinction_method 'SHELXL-2018/3 (Sheldrick 2018)'
_refine_ls_goodness_of_fit_ref 1.039
_refine_ls_hydrogen_treatment mixed
_refine_ls_matrix_type full
_refine_ls_number_parameters 401
_refine_ls_number_reflns 7594
_refine_ls_number_restraints 0
_refine_ls_restrained_S_all 1.039
_refine_ls_R_factor_all 0.0373
_refine_ls_R_factor_gt 0.0316
_refine_ls_shift/su_max 0.001
_refine_ls_shift/su_mean 0.000
_refine_ls_structure_factor_coef Fsqd
_refine_ls_weighting_details 'w=1/[\s^2^(Fo^2^)+(0.0413P)^2^+1.5554P] where P=(Fo^2^+2Fc^2^)/3'
_refine_ls_weighting_scheme calc
_refine_ls_wR_factor_gt 0.0807
_refine_ls_wR_factor_ref 0.0854
_reflns_Friedel_coverage 0.000
_reflns_number_gt 6799
_reflns_number_total 7594
_reflns_threshold_expression 'I > 2\s(I)'
_cod_data_source_file d5cc06456b3.cif
_cod_data_source_block S4
_cod_database_code 7135252
_shelx_shelxl_version_number 2018/3
_chemical_oxdiff_formula 'C33 H62 Al Fe N2 O P3'
_chemical_oxdiff_usercomment BS006
_shelx_space_group_comment
;
The symmetry employed for this shelxl refinement is uniquely defined
by the following loop, which should always be used as a source of
symmetry information in preference to the above space-group names.
They are only intended as comments.
;
_olex2_refinement_description
;
1. Fixed Uiso
 At 1.2 times of:
  All C(H) groups
 At 1.5 times of:
  All C(H,H,H) groups
2.a Aromatic/amide H refined with riding coordinates:
 C3(H00H), C9(H00Z), C11(H00I), C18(H00G), C20(H00V)
2.b Idealised Me refined as rotating group:
 C1(H00W,H00X,H00Y), C5(H00M,H00N,H00O), C6(H00J,H00K,H00L), C13(H00P,H00Q,
 H00R), C14(H,HA,H00), C15(H00A,H00B,H00C), C22(H00D,H00E,H00F), C23(HF,HG,H7),
 C24(H00S,H00T,H00U), C25(H01J,H01K,H01L), C26(HC,HB,H5), C27(H01M,H01N,H01O),
 C28(H01D,H01E,H01F), C29(H01G,H01H,H01I), C30(HH,HI,H4), C31(H01P,H01Q,H01R),
 C32(HE,HD,H6), C33(H01A,H01B,H01C)
;
_olex2_submission_special_instructions 'No special instructions were received'
_oxdiff_exptl_absorpt_empirical_details
;
Empirical correction (ABSPACK) includes:
- Absorption correction using spherical harmonics
- Frame scaling
;
_oxdiff_exptl_absorpt_empirical_full_max 1.349
_oxdiff_exptl_absorpt_empirical_full_min 0.905

loop_
_space_group_symop_operation_xyz
'x, y, z'
'-x+1/2, y+1/2, -z+1/2'
'-x, -y, -z'
'x-1/2, -y-1/2, z-1/2'

loop_
_atom_site_label
_atom_site_type_symbol
_atom_site_fract_x
_atom_site_fract_y
_atom_site_fract_z
_atom_site_U_iso_or_equiv
_atom_site_adp_type
_atom_site_occupancy
_atom_site_site_symmetry_order
_atom_site_calc_flag
_atom_site_refinement_flags_posn
_atom_site_refinement_flags_adp
_atom_site_refinement_flags_occupancy
_atom_site_disorder_assembly
_atom_site_disorder_group
H1 H 0.4888(15) 0.3564(15) 0.3204(13) 0.039(6) Uiso 1 1 d . . . . .
O1 O 0.33474(8) 0.35595(8) 0.25265(7) 0.0272(3) Uani 1 1 d . . . . .
C1 C 0.24561(12) 0.33533(15) 0.24569(12) 0.0369(4) Uani 1 1 d . . . . .
H00W H 0.233774 0.304439 0.196102 0.055 Uiso 1 1 calc R U . . .
H00X H 0.211532 0.392711 0.248014 0.055 Uiso 1 1 calc R U . . .
H00Y H 0.228926 0.294374 0.288077 0.055 Uiso 1 1 calc R U . . .
P1 P 0.52257(3) 0.50569(3) 0.24931(3) 0.03542(12) Uani 1 1 d . . . . .
N1 N 0.39348(9) 0.19182(10) 0.33686(7) 0.0231(3) Uani 1 1 d . . . . .
Al1 Al 0.42556(3) 0.28033(3) 0.25630(2) 0.01971(11) Uani 1 1 d . . . . .
Fe1 Fe 0.55992(2) 0.36122(2) 0.26058(2) 0.02122(8) Uani 1 1 d . . . . .
N2 N 0.39550(9) 0.19156(10) 0.17401(7) 0.0235(3) Uani 1 1 d . . . . .
C2 C 0.33106(11) 0.12840(12) 0.32563(10) 0.0268(4) Uani 1 1 d . . . . .
H2 H 0.4958(13) 0.3460(14) 0.1938(11) 0.029(5) Uiso 1 1 d . . . . .
P2 P 0.65946(3) 0.35264(4) 0.17304(3) 0.03666(13) Uani 1 1 d . . . . .
C3 C 0.29685(12) 0.10485(13) 0.25260(10) 0.0291(4) Uani 1 1 d . . . . .
H00H H 0.244787 0.068807 0.251233 0.035 Uiso 1 1 calc R U . . .
P3 P 0.64784(3) 0.37036(4) 0.36100(3) 0.03433(12) Uani 1 1 d . . . . .
H3 H 0.5610(15) 0.2565(17) 0.2670(13) 0.047(7) Uiso 1 1 d . . . . .
C4 C 0.33189(11) 0.12922(12) 0.18127(10) 0.0266(4) Uani 1 1 d . . . . .
C5 C 0.29508(14) 0.07505(15) 0.39332(11) 0.0388(5) Uani 1 1 d . . . . .
H00M H 0.342642 0.040589 0.419159 0.058 Uiso 1 1 calc R U . . .
H00N H 0.250040 0.031698 0.374577 0.058 Uiso 1 1 calc R U . . .
H00O H 0.269284 0.118355 0.430031 0.058 Uiso 1 1 calc R U . . .
C6 C 0.29535(13) 0.07825(15) 0.11110(11) 0.0368(4) Uani 1 1 d . . . . .
H00J H 0.279405 0.122981 0.070580 0.055 Uiso 1 1 calc R U . . .
H00K H 0.243263 0.043180 0.125573 0.055 Uiso 1 1 calc R U . . .
H00L H 0.339759 0.035631 0.091773 0.055 Uiso 1 1 calc R U . . .
C7 C 0.43065(11) 0.19550(12) 0.41449(9) 0.0242(3) Uani 1 1 d . . . . .
C8 C 0.49937(12) 0.13526(12) 0.43407(10) 0.0285(4) Uani 1 1 d . . . . .
C9 C 0.52950(13) 0.13234(13) 0.51075(11) 0.0342(4) Uani 1 1 d . . . . .
H00Z H 0.576298 0.091743 0.524369 0.041 Uiso 1 1 calc R U . . .
C10 C 0.49313(13) 0.18705(13) 0.56786(10) 0.0322(4) Uani 1 1 d . . . . .
C11 C 0.42732(12) 0.24820(13) 0.54613(10) 0.0300(4) Uani 1 1 d . . . . .
H00I H 0.403305 0.287530 0.584253 0.036 Uiso 1 1 calc R U . . .
C12 C 0.39485(11) 0.25416(12) 0.46987(9) 0.0267(4) Uani 1 1 d . . . . .
C13 C 0.53936(14) 0.07362(14) 0.37412(11) 0.0381(4) Uani 1 1 d . . . . .
H00P H 0.493265 0.036638 0.348690 0.057 Uiso 1 1 calc R U . . .
H00Q H 0.582330 0.032357 0.399138 0.057 Uiso 1 1 calc R U . . .
H00R H 0.568515 0.111762 0.335508 0.057 Uiso 1 1 calc R U . . .
C14 C 0.52466(16) 0.18036(16) 0.65109(11) 0.0461(5) Uani 1 1 d . . . . .
H H 0.556230 0.121943 0.658996 0.069 Uiso 1 1 calc R U . . .
HA H 0.474269 0.182503 0.685196 0.069 Uiso 1 1 calc R U . . .
H00 H 0.563951 0.232303 0.663083 0.069 Uiso 1 1 calc R U . . .
C15 C 0.32268(13) 0.32126(15) 0.44917(11) 0.0382(4) Uani 1 1 d . . . . .
H00A H 0.336554 0.352992 0.400869 0.057 Uiso 1 1 calc R U . . .
H00B H 0.317175 0.366907 0.490703 0.057 Uiso 1 1 calc R U . . .
H00C H 0.267303 0.287587 0.442457 0.057 Uiso 1 1 calc R U . . .
C16 C 0.43729(11) 0.19313(12) 0.09979(9) 0.0249(3) Uani 1 1 d . . . . .
C17 C 0.41204(12) 0.25781(13) 0.04330(10) 0.0287(4) Uani 1 1 d . . . . .
C18 C 0.45282(13) 0.25459(14) -0.02798(10) 0.0336(4) Uani 1 1 d . . . . .
H00G H 0.436221 0.298276 -0.066658 0.040 Uiso 1 1 calc R U . . .
C19 C 0.51680(13) 0.18977(14) -0.04437(10) 0.0346(4) Uani 1 1 d . . . . .
C20 C 0.54019(13) 0.12647(14) 0.01262(11) 0.0347(4) Uani 1 1 d . . . . .
H00V H 0.583764 0.081519 0.002119 0.042 Uiso 1 1 calc R U . . .
C21 C 0.50149(12) 0.12689(13) 0.08510(10) 0.0291(4) Uani 1 1 d . . . . .
C22 C 0.34084(14) 0.32791(15) 0.05709(11) 0.0389(5) Uani 1 1 d . . . . .
H00D H 0.283790 0.296782 0.056452 0.058 Uiso 1 1 calc R U . . .
H00E H 0.341492 0.374968 0.016293 0.058 Uiso 1 1 calc R U . . .
H00F H 0.350985 0.357514 0.107486 0.058 Uiso 1 1 calc R U . . .
C23 C 0.56085(17) 0.18931(18) -0.12173(12) 0.0511(6) Uani 1 1 d . . . . .
HF H 0.602916 0.138150 -0.123353 0.077 Uiso 1 1 calc R U . . .
HG H 0.591661 0.248083 -0.128953 0.077 Uiso 1 1 calc R U . . .
H7 H 0.516551 0.181415 -0.163088 0.077 Uiso 1 1 calc R U . . .
C24 C 0.52855(14) 0.05694(14) 0.14580(11) 0.0375(4) Uani 1 1 d . . . . .
H00S H 0.555915 0.088930 0.190087 0.056 Uiso 1 1 calc R U . . .
H00T H 0.570524 0.013376 0.123934 0.056 Uiso 1 1 calc R U . . .
H00U H 0.476799 0.023077 0.162825 0.056 Uiso 1 1 calc R U . . .
C25 C 0.44352(17) 0.53166(18) 0.17181(19) 0.0677(8) Uani 1 1 d . . . . .
H01J H 0.469914 0.519134 0.121730 0.102 Uiso 1 1 calc R U . . .
H01K H 0.426695 0.597017 0.174516 0.102 Uiso 1 1 calc R U . . .
H01L H 0.391446 0.492794 0.177522 0.102 Uiso 1 1 calc R U . . .
C26 C 0.60100(16) 0.59995(16) 0.23239(16) 0.0525(6) Uani 1 1 d . . . . .
HC H 0.632432 0.587784 0.184638 0.079 Uiso 1 1 calc R U . . .
HB H 0.642990 0.603522 0.275980 0.079 Uiso 1 1 calc R U . . .
H5 H 0.569318 0.658736 0.227548 0.079 Uiso 1 1 calc R U . . .
C27 C 0.46336(19) 0.55321(18) 0.3313(2) 0.0705(9) Uani 1 1 d . . . . .
H01M H 0.413037 0.513577 0.342250 0.106 Uiso 1 1 calc R U . . .
H01N H 0.442769 0.615738 0.318538 0.106 Uiso 1 1 calc R U . . .
H01O H 0.502572 0.555738 0.376849 0.106 Uiso 1 1 calc R U . . .
C28 C 0.62783(19) 0.3901(2) 0.07554(13) 0.0694(9) Uani 1 1 d . . . . .
H01D H 0.575428 0.356172 0.058106 0.104 Uiso 1 1 calc R U . . .
H01E H 0.675841 0.377632 0.040307 0.104 Uiso 1 1 calc R U . . .
H01F H 0.615232 0.456606 0.075866 0.104 Uiso 1 1 calc R U . . .
C29 C 0.70118(16) 0.2370(2) 0.15192(17) 0.0656(8) Uani 1 1 d . . . . .
H01G H 0.726698 0.209826 0.199202 0.098 Uiso 1 1 calc R U . . .
H01H H 0.746191 0.241315 0.112532 0.098 Uiso 1 1 calc R U . . .
H01I H 0.653007 0.197848 0.132692 0.098 Uiso 1 1 calc R U . . .
C30 C 0.76547(15) 0.4136(2) 0.18159(15) 0.0583(7) Uani 1 1 d . . . . .
HH H 0.799482 0.402205 0.135133 0.087 Uiso 1 1 calc R U . . .
HI H 0.798107 0.390838 0.227160 0.087 Uiso 1 1 calc R U . . .
H4 H 0.755101 0.480227 0.187007 0.087 Uiso 1 1 calc R U . . .
C31 C 0.72622(17) 0.2763(2) 0.37573(17) 0.0676(8) Uani 1 1 d . . . . .
H01P H 0.694648 0.217428 0.379447 0.101 Uiso 1 1 calc R U . . .
H01Q H 0.760183 0.286972 0.423651 0.101 Uiso 1 1 calc R U . . .
H01R H 0.765930 0.273861 0.332003 0.101 Uiso 1 1 calc R U . . .
C32 C 0.59672(17) 0.3724(2) 0.45576(12) 0.0583(7) Uani 1 1 d . . . . .
HE H 0.565453 0.314099 0.463912 0.087 Uiso 1 1 calc R U . . .
HD H 0.555282 0.424113 0.457838 0.087 Uiso 1 1 calc R U . . .
H6 H 0.642048 0.380118 0.496262 0.087 Uiso 1 1 calc R U . . .
C33 C 0.72154(16) 0.47034(19) 0.37705(13) 0.0543(6) Uani 1 1 d . . . . .
H01A H 0.759779 0.477284 0.332634 0.082 Uiso 1 1 calc R U . . .
H01B H 0.757380 0.460106 0.423994 0.082 Uiso 1 1 calc R U . . .
H01C H 0.686550 0.526650 0.383049 0.082 Uiso 1 1 calc R U . . .

loop_
_atom_site_aniso_label
_atom_site_aniso_U_11
_atom_site_aniso_U_22
_atom_site_aniso_U_33
_atom_site_aniso_U_23
_atom_site_aniso_U_13
_atom_site_aniso_U_12
O1 0.0204(6) 0.0308(6) 0.0306(6) -0.0006(5) 0.0015(5) 0.0020(5)
C1 0.0221(9) 0.0453(11) 0.0434(10) -0.0010(9) 0.0017(8) 0.0049(8)
P1 0.0306(3) 0.0246(2) 0.0511(3) 0.0023(2) 0.0010(2) -0.00408(18)
N1 0.0230(7) 0.0267(7) 0.0195(6) -0.0003(5) 0.0005(5) -0.0038(5)
Al1 0.0177(2) 0.0226(2) 0.0189(2) -0.00040(17) 0.00165(16) -0.00146(17)
Fe1 0.01775(14) 0.02505(14) 0.02090(13) -0.00011(9) 0.00135(9) -0.00296(10)
N2 0.0237(7) 0.0264(7) 0.0206(6) -0.0008(5) 0.0015(5) -0.0023(5)
C2 0.0256(9) 0.0288(9) 0.0262(8) 0.0022(6) 0.0033(7) -0.0038(7)
P2 0.0247(2) 0.0517(3) 0.0340(2) -0.0087(2) 0.01046(19) -0.0100(2)
C3 0.0254(9) 0.0319(9) 0.0301(9) -0.0013(7) 0.0015(7) -0.0096(7)
P3 0.0268(2) 0.0472(3) 0.0287(2) 0.00508(19) -0.00613(18) -0.0121(2)
C4 0.0243(9) 0.0294(9) 0.0260(8) -0.0036(6) -0.0011(7) -0.0011(7)
C5 0.0387(11) 0.0463(12) 0.0315(9) 0.0077(8) 0.0030(8) -0.0166(9)
C6 0.0372(11) 0.0435(11) 0.0296(9) -0.0076(8) -0.0026(8) -0.0124(9)
C7 0.0246(8) 0.0276(8) 0.0204(7) 0.0027(6) 0.0012(6) -0.0046(7)
C8 0.0319(9) 0.0260(9) 0.0277(8) 0.0038(6) 0.0024(7) -0.0008(7)
C9 0.0357(10) 0.0331(10) 0.0335(9) 0.0070(7) -0.0050(8) 0.0029(8)
C10 0.0370(10) 0.0345(10) 0.0248(8) 0.0033(7) -0.0043(7) -0.0080(8)
C11 0.0317(9) 0.0358(10) 0.0225(8) -0.0018(7) 0.0030(7) -0.0062(7)
C12 0.0248(9) 0.0328(9) 0.0225(8) 0.0011(6) 0.0026(6) -0.0029(7)
C13 0.0450(12) 0.0345(10) 0.0349(10) 0.0017(8) 0.0030(8) 0.0112(9)
C14 0.0612(14) 0.0457(12) 0.0305(10) 0.0014(9) -0.0146(9) -0.0021(10)
C15 0.0354(11) 0.0509(12) 0.0283(9) -0.0029(8) 0.0036(8) 0.0119(9)
C16 0.0261(9) 0.0293(9) 0.0191(7) -0.0035(6) 0.0008(6) -0.0040(7)
C17 0.0308(9) 0.0316(9) 0.0237(8) -0.0022(7) -0.0011(7) -0.0012(7)
C18 0.0420(11) 0.0367(10) 0.0219(8) 0.0004(7) 0.0004(7) -0.0038(8)
C19 0.0397(11) 0.0395(10) 0.0250(8) -0.0054(7) 0.0080(7) -0.0073(8)
C20 0.0361(10) 0.0375(10) 0.0309(9) -0.0067(7) 0.0075(8) 0.0022(8)
C21 0.0308(9) 0.0315(9) 0.0250(8) -0.0026(7) 0.0012(7) -0.0011(7)
C22 0.0448(12) 0.0445(11) 0.0272(9) 0.0012(8) -0.0020(8) 0.0113(9)
C23 0.0665(16) 0.0541(14) 0.0335(10) 0.0001(9) 0.0216(10) 0.0009(11)
C24 0.0413(11) 0.0379(11) 0.0335(9) 0.0011(8) 0.0038(8) 0.0095(8)
C25 0.0520(15) 0.0402(13) 0.110(2) 0.0274(14) -0.0265(15) -0.0040(11)
C26 0.0494(14) 0.0356(12) 0.0724(16) 0.0094(11) -0.0014(12) -0.0135(10)
C27 0.0655(17) 0.0368(13) 0.111(2) -0.0187(14) 0.0349(17) 0.0006(12)
C28 0.0593(16) 0.119(3) 0.0308(11) 0.0023(13) 0.0137(11) -0.0291(16)
C29 0.0392(13) 0.0720(18) 0.0866(19) -0.0352(15) 0.0233(13) -0.0018(12)
C30 0.0340(12) 0.0817(19) 0.0600(14) -0.0174(13) 0.0203(10) -0.0243(12)
C31 0.0496(15) 0.0788(19) 0.0730(17) 0.0184(15) -0.0284(13) 0.0050(13)
C32 0.0539(15) 0.093(2) 0.0280(10) 0.0037(11) -0.0062(10) -0.0344(14)
C33 0.0483(13) 0.0738(17) 0.0405(11) 0.0026(11) -0.0085(10) -0.0331(12)

loop_
_atom_type_symbol
_atom_type_description
_atom_type_scat_dispersion_real
_atom_type_scat_dispersion_imag
_atom_type_scat_source
C C 0.0181 0.0091 'International Tables Vol C Tables 4.2.6.8 and 6.1.1.4'
H H 0.0000 0.0000 'International Tables Vol C Tables 4.2.6.8 and 6.1.1.4'
N N 0.0311 0.0180 'International Tables Vol C Tables 4.2.6.8 and 6.1.1.4'
O O 0.0492 0.0322 'International Tables Vol C Tables 4.2.6.8 and 6.1.1.4'
Al Al 0.2130 0.2455 'International Tables Vol C Tables 4.2.6.8 and 6.1.1.4'
P P 0.2955 0.4335 'International Tables Vol C Tables 4.2.6.8 and 6.1.1.4'
Fe Fe -1.1336 3.1974 'International Tables Vol C Tables 4.2.6.8 and 6.1.1.4'

loop_
_citation_id
_citation_doi
_citation_year
1 10.26434/chemrxiv-2025-zq0jf 2025

loop_
_exptl_crystal_face_index_h
_exptl_crystal_face_index_k
_exptl_crystal_face_index_l
_exptl_crystal_face_perp_dist
-5 5 7 0.1110
-9 2 4 0.1249
7 -6 -3 0.1932
3 -6 8 0.1247
-6 -5 -6 0.0436
6 4 -8 0.1283
6 6 6 0.0288
7 5 6 0.0386
0 -2 -11 0.1261
-9 2 -2 0.1241
-6 7 -3 0.1705
6 6 5 0.0375

loop_
_geom_angle_atom_site_label_1
_geom_angle_atom_site_label_2
_geom_angle_atom_site_label_3
_geom_angle
_geom_angle_site_symmetry_1
_geom_angle_site_symmetry_3
_geom_angle_publ_flag
Fe1 H1 Al1 89.4(11) . . yes
C1 O1 Al1 129.38(12) . . ?
O1 C1 H00W 109.5 . . ?
O1 C1 H00X 109.5 . . ?
O1 C1 H00Y 109.5 . . ?
H00W C1 H00X 109.5 . . ?
H00W C1 H00Y 109.5 . . ?
H00X C1 H00Y 109.5 . . ?
C25 P1 Fe1 115.61(9) . . ?
C25 P1 C26 98.81(12) . . ?
C25 P1 C27 99.31(16) . . ?
C26 P1 Fe1 123.71(9) . . ?
C27 P1 Fe1 115.10(10) . . ?
C27 P1 C26 100.33(12) . . ?
C2 N1 Al1 122.24(11) . . ?
C2 N1 C7 115.15(13) . . ?
C7 N1 Al1 122.42(11) . . ?
H1 Al1 H2 74.6(9) . . ?
O1 Al1 H1 93.1(7) . . ?
O1 Al1 N1 102.76(6) . . ?
O1 Al1 Fe1 112.08(5) . . ?
O1 Al1 N2 101.99(6) . . ?
O1 Al1 H2 97.4(6) . . ?
N1 Al1 H1 95.7(7) . . ?
N1 Al1 Fe1 122.07(5) . . ?
N1 Al1 N2 91.77(6) . . ?
N1 Al1 H2 158.0(6) . . ?
Fe1 Al1 H1 40.0(7) . . ?
Fe1 Al1 H2 39.9(6) . . ?
N2 Al1 H1 161.3(7) . . ?
N2 Al1 Fe1 122.38(4) . . ?
N2 Al1 H2 92.4(6) . . ?
H1 Fe1 H2 93.0(11) . . ?
H1 Fe1 H3 84.9(12) . . ?
P1 Fe1 H1 85.1(8) . . ?
P1 Fe1 Al1 104.29(2) . . ?
P1 Fe1 H2 84.7(7) . . ?
P1 Fe1 P2 100.30(2) . . ?
P1 Fe1 P3 99.76(2) . . ?
P1 Fe1 H3 165.4(8) . . ?
Al1 Fe1 H1 50.5(8) . . ?
Al1 Fe1 H2 50.0(7) . . ?
Al1 Fe1 H3 61.1(8) . . ?
H2 Fe1 H3 85.2(11) . . ?
P2 Fe1 H1 174.0(8) . . ?
P2 Fe1 Al1 124.80(2) . . ?
P2 Fe1 H2 84.9(7) . . ?
P2 Fe1 P3 97.53(2) . . ?
P2 Fe1 H3 89.3(8) . . ?
P3 Fe1 H1 84.1(8) . . ?
P3 Fe1 Al1 125.14(2) . . ?
P3 Fe1 H2 174.5(7) . . ?
P3 Fe1 H3 89.8(8) . . ?
C4 N2 Al1 122.19(11) . . ?
C4 N2 C16 115.52(14) . . ?
C16 N2 Al1 122.19(11) . . ?
N1 C2 C3 123.41(15) . . ?
Fe1 H1 Al1 89.4(11) . . yes
N1 C2 C5 120.48(16) . . ?
C3 C2 C5 116.08(16) . . ?
Fe1 H2 Al1 90.1(10) . . yes
Fe1 H2 Al1 90.1(10) . . yes
Fe1 H3 Al1 79.7(10) . . yes
C28 P2 Fe1 116.86(9) . . ?
C28 P2 C29 99.95(15) . . ?
C28 P2 C30 98.40(13) . . ?
C29 P2 Fe1 116.33(9) . . ?
C29 P2 C30 98.27(12) . . ?
C30 P2 Fe1 122.86(8) . . ?
C2 C3 H00H 116.8 . . ?
C2 C3 C4 126.31(16) . . ?
C4 C3 H00H 116.8 . . ?
C31 P3 Fe1 117.21(10) . . ?
C31 P3 C32 100.26(14) . . ?
C31 P3 C33 99.56(13) . . ?
C32 P3 Fe1 116.61(8) . . ?
C32 P3 C33 97.06(11) . . ?
C33 P3 Fe1 122.02(8) . . ?
Fe1 H3 Al1 79.7(10) . . yes
N2 C4 C3 123.12(15) . . ?
N2 C4 C6 120.62(15) . . ?
C3 C4 C6 116.24(16) . . ?
C2 C5 H00M 109.5 . . ?
C2 C5 H00N 109.5 . . ?
C2 C5 H00O 109.5 . . ?
H00M C5 H00N 109.5 . . ?
H00M C5 H00O 109.5 . . ?
H00N C5 H00O 109.5 . . ?
C4 C6 H00J 109.5 . . ?
C4 C6 H00K 109.5 . . ?
C4 C6 H00L 109.5 . . ?
H00J C6 H00K 109.5 . . ?
H00J C6 H00L 109.5 . . ?
H00K C6 H00L 109.5 . . ?
C8 C7 N1 118.57(15) . . ?
C12 C7 N1 120.42(15) . . ?
C12 C7 C8 120.89(15) . . ?
C7 C8 C13 120.96(16) . . ?
C9 C8 C7 118.61(16) . . ?
C9 C8 C13 120.42(17) . . ?
C8 C9 H00Z 119.0 . . ?
C10 C9 C8 121.99(18) . . ?
C10 C9 H00Z 119.0 . . ?
C9 C10 C14 121.10(18) . . ?
C11 C10 C9 117.98(16) . . ?
C11 C10 C14 120.92(18) . . ?
C10 C11 H00I 118.8 . . ?
C10 C11 C12 122.31(17) . . ?
C12 C11 H00I 118.8 . . ?
C7 C12 C11 118.14(16) . . ?
C7 C12 C15 121.50(15) . . ?
C11 C12 C15 120.36(16) . . ?
C8 C13 H00P 109.5 . . ?
C8 C13 H00Q 109.5 . . ?
C8 C13 H00R 109.5 . . ?
H00P C13 H00Q 109.5 . . ?
H00P C13 H00R 109.5 . . ?
H00Q C13 H00R 109.5 . . ?
C10 C14 H 109.5 . . ?
C10 C14 HA 109.5 . . ?
C10 C14 H00 109.5 . . ?
H C14 HA 109.5 . . ?
H C14 H00 109.5 . . ?
HA C14 H00 109.5 . . ?
C12 C15 H00A 109.5 . . ?
C12 C15 H00B 109.5 . . ?
C12 C15 H00C 109.5 . . ?
H00A C15 H00B 109.5 . . ?
H00A C15 H00C 109.5 . . ?
H00B C15 H00C 109.5 . . ?
C17 C16 N2 120.66(15) . . ?
C21 C16 N2 118.39(15) . . ?
C21 C16 C17 120.93(15) . . ?
C16 C17 C22 121.75(15) . . ?
C18 C17 C16 118.25(17) . . ?
C18 C17 C22 119.97(17) . . ?
C17 C18 H00G 118.9 . . ?
C19 C18 C17 122.24(18) . . ?
C19 C18 H00G 118.9 . . ?
C18 C19 C23 120.87(19) . . ?
C20 C19 C18 118.17(16) . . ?
C20 C19 C23 120.95(19) . . ?
C19 C20 H00V 119.1 . . ?
C19 C20 C21 121.85(18) . . ?
C21 C20 H00V 119.1 . . ?
C16 C21 C20 118.56(17) . . ?
C16 C21 C24 121.00(16) . . ?
C20 C21 C24 120.43(17) . . ?
C17 C22 H00D 109.5 . . ?
C17 C22 H00E 109.5 . . ?
C17 C22 H00F 109.5 . . ?
H00D C22 H00E 109.5 . . ?
H00D C22 H00F 109.5 . . ?
H00E C22 H00F 109.5 . . ?
C19 C23 HF 109.5 . . ?
C19 C23 HG 109.5 . . ?
C19 C23 H7 109.5 . . ?
HF C23 HG 109.5 . . ?
HF C23 H7 109.5 . . ?
HG C23 H7 109.5 . . ?
C21 C24 H00S 109.5 . . ?
C21 C24 H00T 109.5 . . ?
C21 C24 H00U 109.5 . . ?
H00S C24 H00T 109.5 . . ?
H00S C24 H00U 109.5 . . ?
H00T C24 H00U 109.5 . . ?
P1 C25 H01J 109.5 . . ?
P1 C25 H01K 109.5 . . ?
P1 C25 H01L 109.5 . . ?
H01J C25 H01K 109.5 . . ?
H01J C25 H01L 109.5 . . ?
H01K C25 H01L 109.5 . . ?
P1 C26 HC 109.5 . . ?
P1 C26 HB 109.5 . . ?
P1 C26 H5 109.5 . . ?
HC C26 HB 109.5 . . ?
HC C26 H5 109.5 . . ?
HB C26 H5 109.5 . . ?
P1 C27 H01M 109.5 . . ?
P1 C27 H01N 109.5 . . ?
P1 C27 H01O 109.5 . . ?
H01M C27 H01N 109.5 . . ?
H01M C27 H01O 109.5 . . ?
H01N C27 H01O 109.5 . . ?
P2 C28 H01D 109.5 . . ?
P2 C28 H01E 109.5 . . ?
P2 C28 H01F 109.5 . . ?
H01D C28 H01E 109.5 . . ?
H01D C28 H01F 109.5 . . ?
H01E C28 H01F 109.5 . . ?
P2 C29 H01G 109.5 . . ?
P2 C29 H01H 109.5 . . ?
P2 C29 H01I 109.5 . . ?
H01G C29 H01H 109.5 . . ?
H01G C29 H01I 109.5 . . ?
H01H C29 H01I 109.5 . . ?
P2 C30 HH 109.5 . . ?
P2 C30 HI 109.5 . . ?
P2 C30 H4 109.5 . . ?
HH C30 HI 109.5 . . ?
HH C30 H4 109.5 . . ?
HI C30 H4 109.5 . . ?
P3 C31 H01P 109.5 . . ?
P3 C31 H01Q 109.5 . . ?
P3 C31 H01R 109.5 . . ?
H01P C31 H01Q 109.5 . . ?
H01P C31 H01R 109.5 . . ?
H01Q C31 H01R 109.5 . . ?
P3 C32 HE 109.5 . . ?
P3 C32 HD 109.5 . . ?
P3 C32 H6 109.5 . . ?
HE C32 HD 109.5 . . ?
HE C32 H6 109.5 . . ?
HD C32 H6 109.5 . . ?
P3 C33 H01A 109.5 . . ?
P3 C33 H01B 109.5 . . ?
P3 C33 H01C 109.5 . . ?
H01A C33 H01B 109.5 . . ?
H01A C33 H01C 109.5 . . ?
H01B C33 H01C 109.5 . . ?

loop_
_geom_bond_atom_site_label_1
_geom_bond_atom_site_label_2
_geom_bond_distance
_geom_bond_site_symmetry_2
_geom_bond_publ_flag
O1 C1 1.395(2) . ?
O1 Al1 1.7652(13) . ?
C1 H00W 0.9800 . ?
C1 H00X 0.9800 . ?
C1 H00Y 0.9800 . ?
P1 Fe1 2.1714(5) . ?
P1 C25 1.822(3) . ?
P1 C26 1.841(2) . ?
P1 C27 1.831(3) . ?
N1 Al1 1.9611(14) . ?
N1 C2 1.333(2) . ?
N1 C7 1.447(2) . ?
Al1 H1 1.82(2) . ?
Al1 Fe1 2.3605(5) . ?
Al1 N2 1.9624(14) . ?
Al1 H2 1.81(2) . ?
Fe1 H1 1.52(2) . ?
Fe1 H2 1.51(2) . ?
Fe1 P2 2.1717(5) . ?
Fe1 P3 2.1751(5) . ?
Fe1 H3 1.52(2) . ?
N2 C4 1.332(2) . ?
N2 C16 1.446(2) . ?
C2 C3 1.398(2) . ?
C2 C5 1.515(2) . ?
P2 C28 1.826(3) . ?
P2 C29 1.828(3) . ?
P2 C30 1.846(2) . ?
C3 H00H 0.9500 . ?
C3 C4 1.400(2) . ?
P3 C31 1.825(3) . ?
P3 C32 1.831(2) . ?
P3 C33 1.848(2) . ?
C4 C6 1.515(2) . ?
C5 H00M 0.9800 . ?
C5 H00N 0.9800 . ?
C5 H00O 0.9800 . ?
C6 H00J 0.9800 . ?
C6 H00K 0.9800 . ?
C6 H00L 0.9800 . ?
C7 C8 1.399(2) . ?
C7 C12 1.399(2) . ?
C8 C9 1.394(3) . ?
C8 C13 1.506(3) . ?
C9 H00Z 0.9500 . ?
C9 C10 1.390(3) . ?
C10 C11 1.384(3) . ?
C10 C14 1.511(2) . ?
C11 H00I 0.9500 . ?
C11 C12 1.401(2) . ?
C12 C15 1.505(3) . ?
C13 H00P 0.9800 . ?
C13 H00Q 0.9800 . ?
C13 H00R 0.9800 . ?
C14 H 0.9800 . ?
C14 HA 0.9800 . ?
C14 H00 0.9800 . ?
C15 H00A 0.9800 . ?
C15 H00B 0.9800 . ?
C15 H00C 0.9800 . ?
C16 C17 1.400(2) . ?
C16 C21 1.397(3) . ?
C17 C18 1.394(2) . ?
C17 C22 1.508(3) . ?
C18 H00G 0.9500 . ?
C18 C19 1.387(3) . ?
C19 C20 1.385(3) . ?
C19 C23 1.510(2) . ?
C20 H00V 0.9500 . ?
C20 C21 1.397(2) . ?
C21 C24 1.508(3) . ?
C22 H00D 0.9800 . ?
C22 H00E 0.9800 . ?
C22 H00F 0.9800 . ?
C23 HF 0.9800 . ?
C23 HG 0.9800 . ?
C23 H7 0.9800 . ?
C24 H00S 0.9800 . ?
C24 H00T 0.9800 . ?
C24 H00U 0.9800 . ?
C25 H01J 0.9800 . ?
C25 H01K 0.9800 . ?
C25 H01L 0.9800 . ?
C26 HC 0.9800 . ?
C26 HB 0.9800 . ?
C26 H5 0.9800 . ?
C27 H01M 0.9800 . ?
C27 H01N 0.9800 . ?
C27 H01O 0.9800 . ?
C28 H01D 0.9800 . ?
C28 H01E 0.9800 . ?
C28 H01F 0.9800 . ?
C29 H01G 0.9800 . ?
C29 H01H 0.9800 . ?
C29 H01I 0.9800 . ?
C30 HH 0.9800 . ?
C30 HI 0.9800 . ?
C30 H4 0.9800 . ?
C31 H01P 0.9800 . ?
C31 H01Q 0.9800 . ?
C31 H01R 0.9800 . ?
C32 HE 0.9800 . ?
C32 HD 0.9800 . ?
C32 H6 0.9800 . ?
C33 H01A 0.9800 . ?
C33 H01B 0.9800 . ?
C33 H01C 0.9800 . ?

loop_
_geom_contact_atom_site_label_1
_geom_contact_atom_site_label_2
_geom_contact_site_symmetry_2
_geom_contact_distance
_geom_contact_publ_flag
Al1 H1 . 1.82(2) yes
Al1 H1 . 1.82(2) yes
Fe1 H1 . 1.52(2) yes
Al1 H2 . 1.81(2) yes
Al1 H2 . 1.81(2) yes
Al1 H3 . 2.10(2) yes
Fe1 H2 . 1.51(2) yes
Al1 H3 . 2.10(2) yes
Fe1 H1 . 1.52(2) yes
Fe1 H2 . 1.51(2) yes
Fe1 H3 . 1.52(3) yes
Fe1 H3 . 1.52(3) yes

loop_
_geom_torsion_atom_site_label_1
_geom_torsion_atom_site_label_2
_geom_torsion_atom_site_label_3
_geom_torsion_atom_site_label_4
_geom_torsion
_geom_torsion_site_symmetry_1
_geom_torsion_site_symmetry_2
_geom_torsion_site_symmetry_3
_geom_torsion_site_symmetry_4
_geom_torsion_publ_flag
C1 O1 Al1 N1 -50.82(16) . . . . ?
C1 O1 Al1 Fe1 176.39(14) . . . . ?
C1 O1 Al1 N2 43.79(16) . . . . ?
N1 C2 C3 C4 12.7(3) . . . . ?
N1 C7 C8 C9 -173.82(16) . . . . ?
N1 C7 C8 C13 5.3(2) . . . . ?
N1 C7 C12 C11 173.51(15) . . . . ?
N1 C7 C12 C15 -5.7(3) . . . . ?
Al1 N1 C2 C3 14.8(2) . . . . ?
Al1 N1 C2 C5 -167.15(14) . . . . ?
Al1 N1 C7 C8 -99.59(17) . . . . ?
Al1 N1 C7 C12 84.25(18) . . . . ?
Al1 N2 C4 C3 -17.1(2) . . . . ?
Al1 N2 C4 C6 164.85(14) . . . . ?
Al1 N2 C16 C17 -78.47(18) . . . . ?
Al1 N2 C16 C21 103.40(16) . . . . ?
N2 C16 C17 C18 -178.27(16) . . . . ?
N2 C16 C17 C22 -0.1(3) . . . . ?
N2 C16 C21 C20 178.15(16) . . . . ?
N2 C16 C21 C24 -1.7(3) . . . . ?
C2 N1 C7 C8 85.26(19) . . . . ?
C2 N1 C7 C12 -90.90(19) . . . . ?
C2 C3 C4 N2 -11.4(3) . . . . ?
C2 C3 C4 C6 166.74(19) . . . . ?
C4 N2 C16 C17 97.9(2) . . . . ?
C4 N2 C16 C21 -80.2(2) . . . . ?
C5 C2 C3 C4 -165.42(19) . . . . ?
C7 N1 C2 C3 -170.01(17) . . . . ?
C7 N1 C2 C5 8.0(2) . . . . ?
C7 C8 C9 C10 0.2(3) . . . . ?
C8 C7 C12 C11 -2.5(3) . . . . ?
C8 C7 C12 C15 178.21(17) . . . . ?
C8 C9 C10 C11 -2.4(3) . . . . ?
C8 C9 C10 C14 177.85(19) . . . . ?
C9 C10 C11 C12 2.2(3) . . . . ?
C10 C11 C12 C7 0.3(3) . . . . ?
C10 C11 C12 C15 179.51(18) . . . . ?
C12 C7 C8 C9 2.3(3) . . . . ?
C12 C7 C8 C13 -178.60(17) . . . . ?
C13 C8 C9 C10 -178.86(18) . . . . ?
C14 C10 C11 C12 -178.10(18) . . . . ?
C16 N2 C4 C3 166.52(17) . . . . ?
C16 N2 C4 C6 -11.6(2) . . . . ?
C16 C17 C18 C19 0.1(3) . . . . ?
C17 C16 C21 C20 0.0(3) . . . . ?
C17 C16 C21 C24 -179.79(17) . . . . ?
C17 C18 C19 C20 0.1(3) . . . . ?
C17 C18 C19 C23 -178.88(19) . . . . ?
C18 C19 C20 C21 -0.2(3) . . . . ?
C19 C20 C21 C16 0.2(3) . . . . ?
C19 C20 C21 C24 -179.99(19) . . . . ?
C21 C16 C17 C18 -0.2(3) . . . . ?
C21 C16 C17 C22 178.00(17) . . . . ?
C22 C17 C18 C19 -178.08(18) . . . . ?
C23 C19 C20 C21 178.71(19) . . . . ?

loop_
_exptl_oxdiff_crystal_face_indexfrac_h
_exptl_oxdiff_crystal_face_indexfrac_k
_exptl_oxdiff_crystal_face_indexfrac_l
_exptl_oxdiff_crystal_face_x
_exptl_oxdiff_crystal_face_y
_exptl_oxdiff_crystal_face_z
-5.0290 5.2551 7.4707 0.5863 0.6173 0.5247
-9.2541 1.5062 3.8163 0.7921 -0.0186 0.6101
6.8087 -6.3875 -3.0130 -0.4076 -0.3465 -0.8449
3.4824 -5.8385 7.7620 0.4222 0.2318 -0.8764
-6.2180 -5.4239 -5.6902 0.2815 -0.9491 0.1412
5.6886 4.3465 -7.7167 -0.9852 0.0246 0.1695
6.1232 5.5585 5.6397 -0.2828 0.9512 -0.1235
6.6400 4.7922 5.8717 -0.2771 0.9350 -0.2213
-0.4801 -2.2929 -10.8544 -0.5159 -0.8440 0.1468
-9.3892 2.3191 -2.0415 0.4327 -0.3344 0.8372
-6.3313 6.7455 -2.9105 0.0192 0.0202 0.9996
5.7342 6.0439 5.4609 -0.2842 0.9571 -0.0567
